data_1557323
loop_
_publ_author_name
'Loukiala, Satumari'
'Ratilainen, Jari'
'Valkonen, Jussi'
'Rissanen, Kari'

_publ_section_title
;
 Syntheses and Crystal Structures of N,N'-Bis(2-hydroxybenzyl)piperazine,
 its Nitrate Salt and Copper(II) Acetate Complex.
;
_journal_name_full 'Acta Chemica Scandinavica'
_journal_page_first 1162
_journal_page_last 1168
_journal_paper_doi 10.3891/acta.chem.scand.51-1162
_journal_volume 51
_journal_year 1997
_chemical_formula_sum 'C18 H22 N2 O2'
_chemical_formula_weight 298.38
_chemical_name_common
;
N,N'-bis(2-hydroxybenzyl)piperazine
;
_space_group_IT_number 14
_space_group_name_Hall '-P 2ybc'
_space_group_name_H-M_alt 'P 1 21/c 1'
_symmetry_cell_setting monoclinic
_symmetry_Int_Tables_number 14
_symmetry_space_group_name_Hall '-P 2ybc'
_symmetry_space_group_name_H-M 'P 1 21/c 1'
_cell_angle_alpha 90.
_cell_angle_beta 98.99(3)
_cell_angle_gamma 90.
_cell_formula_units_Z 2
_cell_length_a 6.745(6)
_cell_length_b 8.796(2)
_cell_length_c 13.407(2)
_cell_volume 785.7(7)
_diffrn_ambient_temperature 293
_diffrn_radiation_probe x-ray
_diffrn_radiation_type MoK\a
_diffrn_radiation_wavelength 0.71073
_exptl_absorpt_coefficient_mu 0.083
_exptl_crystal_density_diffrn 1.261
_exptl_crystal_F_000 320
_refine_ls_goodness_of_fit_ref 0.979
_refine_ls_number_parameters 103
_refine_ls_number_reflns 573
_refine_ls_R_factor_all 0.1208
_refine_ls_R_factor_gt 0.0486
_refine_ls_wR_factor_gt 0.0856
_refine_ls_wR_factor_ref 0.1965
_cod_data_source_file Acta-Chem-Scand-1997-51-1162-1.cif
_cod_data_source_block 1
_cod_original_sg_symbol_H-M 'P 21/c'
_cod_database_code 1557323

loop_
_space_group_symop_id
_space_group_symop_operation_xyz
1 x,y,z
2 -x,1/2+y,1/2-z
3 -x,-y,-z
4 x,1/2-y,1/2+z

loop_
_atom_site_label
_atom_site_type_symbol
_atom_site_thermal_displace_type
_atom_site_fract_x
_atom_site_fract_y
_atom_site_fract_z
_atom_site_occupancy
_atom_site_U_iso_or_equiv
_atom_site_calc_flag
_atom_site_refinement_flags
_atom_site_disorder_assembly
_atom_site_disorder_group
O1 O Uiso 0.2031(3) 0.7660(3) 0.1309(2) 1.000 0.0600(10) . . . .
N1 N Uiso 0.4900(4) 0.5700(3) 0.0959(2) 1.000 0.0450(10) . . . .
C1 C Uiso 0.6680(5) 0.5837(4) 0.0461(2) 1.000 0.0530(10) . . . .
C2 C Uiso 0.3909(5) 0.4255(4) 0.0671(2) 1.000 0.0510(10) . . . .
C3 C Uiso 0.5460(5) 0.5834(4) 0.2066(2) 1.000 0.0510(10) . . . .
C4 C Uiso 0.3675(5) 0.5996(4) 0.2597(2) 1.000 0.0440(10) . . . .
C5 C Uiso 0.2119(5) 0.6968(4) 0.2224(2) 1.000 0.0460(10) . . . .
C6 C Uiso 0.0621(5) 0.7289(4) 0.2785(2) 1.000 0.0550(10) . . . .
C7 C Uiso 0.0635(6) 0.6604(4) 0.3710(3) 1.000 0.0630(10) . . . .
C8 C Uiso 0.2124(6) 0.5612(4) 0.4085(2) 1.000 0.0590(10) . . . .
C9 C Uiso 0.3632(5) 0.5315(4) 0.3530(2) 1.000 0.0530(10) . . . .
H1 H Uiso 0.291(5) 0.713(4) 0.093(3) 1.000 0.0890 . . . .

loop_
_atom_type_symbol
_atom_type_description
_atom_type_scat_dispersion_real
_atom_type_scat_dispersion_imag
_atom_type_scat_source
C C 0.0033 0.0016 ' International Tables Vol C Tables 4.2.6.8 and 6.1.1.4'
H H 0.0000 0.0000 ' International Tables Vol C Tables 4.2.6.8 and 6.1.1.4'
N N 0.0061 0.0033 ' International Tables Vol C Tables 4.2.6.8 and 6.1.1.4'
O O 0.0106 0.0060 ' International Tables Vol C Tables 4.2.6.8 and 6.1.1.4'

loop_
_geom_angle_atom_site_label_1
_geom_angle_atom_site_label_2
_geom_angle_atom_site_label_3
_geom_angle
_geom_angle_site_symmetry_1
_geom_angle_site_symmetry_2
_geom_angle_site_symmetry_3
_geom_angle_publ_flag
C1 N1 C2 108.9(2) . . . yes
C1 N1 C3 110.6(2) . . . yes
C2 N1 C3 111.7(2) . . . yes
C5 O1 H1 108(2) . . . no
N1 C1 C2 110.3(3) . . 3_665 yes
N1 C2 C1 110.5(3) . . 3_665 yes
N1 C3 C4 112.7(3) . . . yes
C3 C4 C9 121.2(3) . . . no
C5 C4 C9 118.0(3) . . . no
C3 C4 C5 120.5(3) . . . no
O1 C5 C6 117.8(3) . . . yes
C4 C5 C6 120.5(3) . . . no
O1 C5 C4 121.7(3) . . . yes
C5 C6 C7 119.9(3) . . . no
C6 C7 C8 120.8(4) . . . no
C7 C8 C9 119.1(3) . . . no
C4 C9 C8 121.7(3) . . . no

loop_
_geom_bond_atom_site_label_1
_geom_bond_atom_site_label_2
_geom_bond_distance
_geom_bond_site_symmetry_1
_geom_bond_site_symmetry_2
_geom_bond_publ_flag
O1 C5 1.362(4) . . yes
N1 C1 1.467(4) . . yes
N1 C2 1.460(5) . . yes
N1 C3 1.478(4) . . yes
O1 H1 0.96(4) . . no
C1 C2 1.510(4) . 3_665 no
C3 C4 1.498(5) . . no
C4 C9 1.391(4) . . no
C4 C5 1.385(5) . . no
C5 C6 1.380(5) . . no
C6 C7 1.378(5) . . no
C7 C8 1.366(5) . . no
C8 C9 1.376(5) . . no

loop_
_geom_hbond_atom_site_label_D
_geom_hbond_atom_site_label_H
_geom_hbond_atom_site_label_A
_geom_hbond_distance_DH
_geom_hbond_distance_HA
_geom_hbond_distance_DA
_geom_hbond_angle_DHA
_geom_hbond_site_symmetry_A
_geom_hbond_publ_flag
O1 H1 N1 0.96(4) 1.84(3) 2.687(4) 146(3) . yes

loop_
_geom_torsion_atom_site_label_1
_geom_torsion_atom_site_label_2
_geom_torsion_atom_site_label_3
_geom_torsion_atom_site_label_4
_geom_torsion
_geom_torsion_site_symmetry_1
_geom_torsion_site_symmetry_2
_geom_torsion_site_symmetry_3
_geom_torsion_site_symmetry_4
_geom_torsion_publ_flag
C2 N1 C1 C2 58.5(3) . . . 3_665 no
C3 N1 C1 C2 -178.4(3) . . . 3_665 no
C1 N1 C2 C1 -58.6(3) . . . 3_665 no
C3 N1 C2 C1 178.9(3) . . . 3_665 no
C1 N1 C3 C4 169.2(3) . . . . no
C2 N1 C3 C4 -69.3(4) . . . . no
N1 C1 C2 N1 -59.5(4) . . 3_665 3_665 no
N1 C3 C4 C5 -44.2(4) . . . . no
N1 C3 C4 C9 143.0(3) . . . . no
C3 C4 C5 O1 8.2(5) . . . . no
C3 C4 C5 C6 -170.5(3) . . . . no
C9 C4 C5 O1 -178.9(3) . . . . no
C9 C4 C5 C6 2.5(5) . . . . no
C3 C4 C9 C8 171.5(3) . . . . no
C5 C4 C9 C8 -1.4(5) . . . . no
O1 C5 C6 C7 179.3(3) . . . . no
C4 C5 C6 C7 -2.0(5) . . . . no
C5 C6 C7 C8 0.4(5) . . . . no
C6 C7 C8 C9 0.7(5) . . . . no
C7 C8 C9 C4 -0.2(5) . . . . no
